data_2233525
loop_
_publ_author_name
'Ha, Kwang'

_publ_section_title
;
 <i>trans</i>-Diiodidobis(2-phenylpyridine-\k<i>N</i>)palladium(II)
;
_journal_coeditor_code IS5038
_journal_issue 2
_journal_name_full 'Acta Crystallographica Section E'
_journal_page_first m102
_journal_paper_doi 10.1107/S1600536811055425
_journal_volume 68
_journal_year 2012
_chemical_formula_iupac '[Pd I2 (C11 H9 N)2]'
_chemical_formula_moiety 'C22 H18 I2 N2 Pd'
_chemical_formula_sum 'C22 H18 I2 N2 Pd'
_chemical_formula_weight 670.58
_chemical_name_systematic
;
<i>trans</i>-Diiodidobis(2-phenylpyridine-\k<i>N</i>)palladium(II)
;
_space_group_IT_number 14
_symmetry_cell_setting monoclinic
_symmetry_space_group_name_Hall '-P 2ybc'
_symmetry_space_group_name_H-M 'P 1 21/c 1'
_atom_sites_solution_hydrogens geom
_atom_sites_solution_primary direct
_atom_sites_solution_secondary difmap
_cell_angle_alpha 90.00
_cell_angle_beta 103.663(2)
_cell_angle_gamma 90.00
_cell_formula_units_Z 4
_cell_length_a 9.9163(10)
_cell_length_b 14.4759(14)
_cell_length_c 14.9917(15)
_cell_measurement_reflns_used 3071
_cell_measurement_temperature 200(2)
_cell_measurement_theta_max 27.73
_cell_measurement_theta_min 2.54
_cell_volume 2091.1(4)
_computing_cell_refinement 'SAINT (Bruker, 2000)'
_computing_data_collection 'SMART (Bruker, 2000)'
_computing_data_reduction 'SAINT (Bruker, 2000)'
_computing_molecular_graphics 'ORTEP-3 (Farrugia, 1997) and PLATON (Spek, 2009)'
_computing_publication_material 'SHELXL97 (Sheldrick, 2008)'
_computing_structure_refinement 'SHELXL97 (Sheldrick, 2008)'
_computing_structure_solution 'SHELXS97 (Sheldrick, 2008)'
_diffrn_ambient_temperature 200(2)
_diffrn_measured_fraction_theta_full 0.989
_diffrn_measured_fraction_theta_max 0.989
_diffrn_measurement_device_type 'Bruker SMART 1000 CCD'
_diffrn_measurement_method '\f and \w scans'
_diffrn_radiation_monochromator graphite
_diffrn_radiation_source 'fine-focus sealed tube'
_diffrn_radiation_type MoK\a
_diffrn_radiation_wavelength 0.71073
_diffrn_reflns_av_R_equivalents 0.0606
_diffrn_reflns_av_sigmaI/netI 0.0817
_diffrn_reflns_limit_h_max 13
_diffrn_reflns_limit_h_min -12
_diffrn_reflns_limit_k_max 19
_diffrn_reflns_limit_k_min -18
_diffrn_reflns_limit_l_max 17
_diffrn_reflns_limit_l_min -19
_diffrn_reflns_number 15087
_diffrn_reflns_theta_full 28.33
_diffrn_reflns_theta_max 28.33
_diffrn_reflns_theta_min 1.98
_diffrn_standards_decay_% 0
_diffrn_standards_interval_count 0
_diffrn_standards_interval_time 0
_diffrn_standards_number 0
_exptl_absorpt_coefficient_mu 3.849
_exptl_absorpt_correction_T_max 0.655
_exptl_absorpt_correction_T_min 0.511
_exptl_absorpt_correction_type multi-scan
_exptl_absorpt_process_details '(SADABS; Bruker, 2000)'
_exptl_crystal_colour red
_exptl_crystal_density_diffrn 2.130
_exptl_crystal_density_method 'not measured'
_exptl_crystal_description plate
_exptl_crystal_F_000 1264
_exptl_crystal_size_max 0.25
_exptl_crystal_size_mid 0.23
_exptl_crystal_size_min 0.11
_refine_diff_density_max 2.199
_refine_diff_density_min -1.150
_refine_ls_extinction_method none
_refine_ls_goodness_of_fit_ref 0.984
_refine_ls_hydrogen_treatment constr
_refine_ls_matrix_type full
_refine_ls_number_parameters 244
_refine_ls_number_reflns 5163
_refine_ls_number_restraints 0
_refine_ls_restrained_S_all 0.984
_refine_ls_R_factor_all 0.1109
_refine_ls_R_factor_gt 0.0407
_refine_ls_shift/su_max 0.000
_refine_ls_shift/su_mean 0.000
_refine_ls_structure_factor_coef Fsqd
_refine_ls_weighting_details 'calc w=1/[\s^2^(Fo^2^)+(0.0329P)^2^+0.0000P] where P=(Fo^2^+2Fc^2^)/3'
_refine_ls_weighting_scheme calc
_refine_ls_wR_factor_gt 0.0782
_refine_ls_wR_factor_ref 0.1104
_reflns_number_gt 2650
_reflns_number_total 5163
_reflns_threshold_expression I>2sigma(I)
_cod_data_source_file is5038.cif
_cod_data_source_block I
_cod_original_sg_symbol_H-M 'P 21/c'
_cod_database_code 2233525
_cod_database_fobs_code 2233525

loop_
_symmetry_equiv_pos_as_xyz
'x, y, z'
'-x, y+1/2, -z+1/2'
'-x, -y, -z'
'x, -y-1/2, z-1/2'

loop_
_atom_site_type_symbol
_atom_site_label
_atom_site_fract_x
_atom_site_fract_y
_atom_site_fract_z
_atom_site_U_iso_or_equiv
_atom_site_adp_type
_atom_site_calc_flag
_atom_site_refinement_flags
_atom_site_occupancy
_atom_site_symmetry_multiplicity
Pd Pd1 0.75033(5) 0.14770(3) 0.24074(3) 0.02261(13) Uani d . 1 1
I I1 0.61261(5) 0.14579(3) 0.36973(3) 0.03177(14) Uani d . 1 1
I I2 0.88936(5) 0.15018(3) 0.11195(3) 0.03134(14) Uani d . 1 1
N N1 0.6117(5) 0.0560(3) 0.1689(3) 0.0223(12) Uani d . 1 1
N N2 0.8874(6) 0.2392(4) 0.3151(4) 0.0294(14) Uani d . 1 1
C C1 0.6530(7) -0.0331(4) 0.1743(4) 0.0282(16) Uani d . 1 1
H H1 0.7465 -0.0464 0.2043 0.034 Uiso calc R 1 1
C C2 0.5691(8) -0.1047(5) 0.1396(5) 0.0365(19) Uani d . 1 1
H H2 0.6031 -0.1663 0.1452 0.044 Uiso calc R 1 1
C C3 0.4332(8) -0.0863(5) 0.0959(5) 0.0339(18) Uani d . 1 1
H H3 0.3708 -0.1349 0.0720 0.041 Uiso calc R 1 1
C C4 0.3903(7) 0.0041(5) 0.0877(5) 0.0325(18) Uani d . 1 1
H H4 0.2980 0.0181 0.0556 0.039 Uiso calc R 1 1
C C5 0.4787(7) 0.0753(4) 0.1254(4) 0.0249(16) Uani d . 1 1
C C6 0.4288(7) 0.1721(4) 0.1201(4) 0.0252(16) Uani d . 1 1
C C7 0.3044(7) 0.1915(5) 0.1446(4) 0.0281(16) Uani d . 1 1
H H7 0.2540 0.1430 0.1645 0.034 Uiso calc R 1 1
C C8 0.2542(8) 0.2810(5) 0.1401(5) 0.0382(19) Uani d . 1 1
H H8 0.1710 0.2940 0.1587 0.046 Uiso calc R 1 1
C C9 0.3244(8) 0.3508(5) 0.1090(5) 0.0354(18) Uani d . 1 1
H H9 0.2890 0.4120 0.1056 0.043 Uiso calc R 1 1
C C10 0.4459(7) 0.3331(5) 0.0824(5) 0.0319(18) Uani d . 1 1
H H10 0.4938 0.3821 0.0610 0.038 Uiso calc R 1 1
C C11 0.4991(7) 0.2430(5) 0.0868(4) 0.0299(17) Uani d . 1 1
H H11 0.5818 0.2303 0.0674 0.036 Uiso calc R 1 1
C C12 0.8459(8) 0.3265(5) 0.3126(5) 0.0348(19) Uani d . 1 1
H H12 0.7536 0.3406 0.2805 0.042 Uiso calc R 1 1
C C13 0.9289(8) 0.3975(5) 0.3540(5) 0.043(2) Uani d . 1 1
H H13 0.8956 0.4592 0.3496 0.052 Uiso calc R 1 1
C C14 1.0588(8) 0.3775(5) 0.4010(5) 0.040(2) Uani d . 1 1
H H14 1.1177 0.4255 0.4310 0.048 Uiso calc R 1 1
C C15 1.1072(8) 0.2880(5) 0.4060(5) 0.042(2) Uani d . 1 1
H H15 1.1990 0.2742 0.4393 0.051 Uiso calc R 1 1
C C16 1.0189(8) 0.2168(5) 0.3612(5) 0.0321(18) Uani d . 1 1
C C17 1.0712(8) 0.1208(5) 0.3653(5) 0.0351(19) Uani d . 1 1
C C18 1.2040(8) 0.1041(6) 0.3535(5) 0.041(2) Uani d . 1 1
H H18 1.2584 0.1540 0.3402 0.049 Uiso calc R 1 1
C C19 1.2577(8) 0.0150(5) 0.3609(5) 0.044(2) Uani d . 1 1
H H19 1.3474 0.0041 0.3508 0.053 Uiso calc R 1 1
C C20 1.1810(9) -0.0581(6) 0.3831(5) 0.049(2) Uani d . 1 1
H H20 1.2183 -0.1189 0.3893 0.059 Uiso calc R 1 1
C C21 1.0499(8) -0.0414(5) 0.3962(5) 0.044(2) Uani d . 1 1
H H21 0.9967 -0.0909 0.4116 0.053 Uiso calc R 1 1
C C22 0.9956(8) 0.0471(5) 0.3871(5) 0.041(2) Uani d . 1 1
H H22 0.9050 0.0576 0.3958 0.049 Uiso calc R 1 1

loop_
_atom_site_aniso_label
_atom_site_aniso_U_11
_atom_site_aniso_U_22
_atom_site_aniso_U_33
_atom_site_aniso_U_12
_atom_site_aniso_U_13
_atom_site_aniso_U_23
Pd1 0.0173(3) 0.0242(3) 0.0258(3) -0.0034(2) 0.0040(2) -0.0018(2)
I1 0.0291(3) 0.0354(3) 0.0328(3) -0.0015(2) 0.0115(2) -0.0018(2)
I2 0.0253(3) 0.0370(3) 0.0331(3) -0.0029(2) 0.0095(2) -0.0013(2)
N1 0.017(3) 0.027(3) 0.021(3) -0.005(2) 0.001(2) 0.001(2)
N2 0.026(4) 0.031(3) 0.029(3) -0.011(3) 0.002(3) -0.001(3)
C1 0.029(4) 0.024(4) 0.032(4) 0.002(3) 0.009(3) -0.003(3)
C2 0.045(5) 0.021(4) 0.044(5) -0.001(3) 0.011(4) -0.005(3)
C3 0.030(5) 0.038(4) 0.032(4) -0.013(4) 0.003(3) -0.002(3)
C4 0.030(5) 0.041(5) 0.024(4) 0.002(4) 0.001(3) 0.009(3)
C5 0.031(4) 0.025(4) 0.016(3) -0.004(3) 0.002(3) -0.002(3)
C6 0.018(4) 0.030(4) 0.025(4) 0.002(3) 0.001(3) 0.005(3)
C7 0.026(4) 0.036(4) 0.026(4) -0.006(3) 0.014(3) 0.001(3)
C8 0.023(5) 0.046(5) 0.046(5) 0.012(4) 0.010(3) 0.003(4)
C9 0.037(5) 0.026(4) 0.042(4) 0.003(4) 0.007(3) 0.004(4)
C10 0.030(5) 0.034(4) 0.034(4) -0.005(3) 0.011(3) -0.001(3)
C11 0.020(4) 0.038(4) 0.029(4) 0.003(3) 0.002(3) 0.000(3)
C12 0.046(5) 0.024(4) 0.035(4) -0.003(3) 0.011(4) -0.002(3)
C13 0.044(6) 0.034(5) 0.053(5) -0.010(4) 0.014(4) -0.002(4)
C14 0.039(5) 0.036(5) 0.043(5) -0.010(4) 0.005(4) -0.018(4)
C15 0.039(5) 0.050(5) 0.034(4) -0.012(4) -0.001(4) -0.002(4)
C16 0.036(5) 0.033(4) 0.028(4) -0.010(3) 0.010(3) 0.006(3)
C17 0.028(5) 0.045(5) 0.028(4) -0.003(4) 0.000(3) 0.002(3)
C18 0.023(5) 0.054(5) 0.042(5) -0.005(4) 0.000(4) 0.005(4)
C19 0.032(5) 0.046(5) 0.053(5) 0.004(4) 0.008(4) 0.003(4)
C20 0.047(6) 0.047(5) 0.047(5) 0.008(4) -0.002(4) 0.001(4)
C21 0.036(5) 0.036(5) 0.059(5) -0.001(4) 0.012(4) 0.012(4)
C22 0.024(5) 0.050(5) 0.044(5) -0.002(4) 0.001(3) 0.007(4)

loop_
_atom_type_symbol
_atom_type_description
_atom_type_scat_dispersion_real
_atom_type_scat_dispersion_imag
_atom_type_scat_source
C C 0.0033 0.0016 'International Tables Vol C Tables 4.2.6.8 and 6.1.1.4'
H H 0.0000 0.0000 'International Tables Vol C Tables 4.2.6.8 and 6.1.1.4'
I I -0.4742 1.8119 'International Tables Vol C Tables 4.2.6.8 and 6.1.1.4'
N N 0.0061 0.0033 'International Tables Vol C Tables 4.2.6.8 and 6.1.1.4'
Pd Pd -0.9988 1.0072 'International Tables Vol C Tables 4.2.6.8 and 6.1.1.4'

loop_
_geom_angle_atom_site_label_1
_geom_angle_atom_site_label_2
_geom_angle_atom_site_label_3
_geom_angle
N1 Pd1 N2 178.8(2)
N1 Pd1 I1 88.78(15)
N2 Pd1 I1 89.99(17)
N1 Pd1 I2 91.51(15)
N2 Pd1 I2 89.71(17)
I1 Pd1 I2 179.71(3)
C1 N1 C5 118.2(5)
C1 N1 Pd1 115.8(4)
C5 N1 Pd1 125.6(4)
C12 N2 C16 119.5(6)
C12 N2 Pd1 116.3(5)
C16 N2 Pd1 124.0(5)
N1 C1 C2 124.0(6)
N1 C1 H1 118.0
C2 C1 H1 118.0
C1 C2 C3 118.5(7)
C1 C2 H2 120.7
C3 C2 H2 120.7
C4 C3 C2 118.4(6)
C4 C3 H3 120.8
C2 C3 H3 120.8
C3 C4 C5 121.4(6)
C3 C4 H4 119.3
C5 C4 H4 119.3
N1 C5 C4 119.6(6)
N1 C5 C6 119.7(5)
C4 C5 C6 120.7(6)
C11 C6 C7 119.5(6)
C11 C6 C5 121.7(7)
C7 C6 C5 118.7(6)
C8 C7 C6 120.3(7)
C8 C7 H7 119.8
C6 C7 H7 119.8
C9 C8 C7 120.1(7)
C9 C8 H8 119.9
C7 C8 H8 119.9
C8 C9 C10 120.6(7)
C8 C9 H9 119.7
C10 C9 H9 119.7
C9 C10 C11 120.2(7)
C9 C10 H10 119.9
C11 C10 H10 119.9
C6 C11 C10 119.1(7)
C6 C11 H11 120.5
C10 C11 H11 120.5
N2 C12 C13 123.6(7)
N2 C12 H12 118.2
C13 C12 H12 118.2
C14 C13 C12 118.3(7)
C14 C13 H13 120.8
C12 C13 H13 120.8
C13 C14 C15 120.6(7)
C13 C14 H14 119.7
C15 C14 H14 119.7
C14 C15 C16 119.3(7)
C14 C15 H15 120.3
C16 C15 H15 120.3
N2 C16 C15 118.6(7)
N2 C16 C17 121.9(6)
C15 C16 C17 119.5(7)
C22 C17 C18 118.6(7)
C22 C17 C16 121.9(7)
C18 C17 C16 119.4(7)
C19 C18 C17 120.5(8)
C19 C18 H18 119.8
C17 C18 H18 119.8
C20 C19 C18 120.3(8)
C20 C19 H19 119.8
C18 C19 H19 119.8
C21 C20 C19 119.2(8)
C21 C20 H20 120.4
C19 C20 H20 120.4
C20 C21 C22 120.4(8)
C20 C21 H21 119.8
C22 C21 H21 119.8
C21 C22 C17 121.0(8)
C21 C22 H22 119.5
C17 C22 H22 119.5

loop_
_geom_bond_atom_site_label_1
_geom_bond_atom_site_label_2
_geom_bond_distance
_geom_bond_publ_flag
Pd1 N1 2.027(5) y
Pd1 N2 2.031(5) y
Pd1 I1 2.6178(8) y
Pd1 I2 2.6244(8) y
N1 C1 1.350(8) ?
N1 C5 1.356(8) ?
N2 C12 1.328(8) ?
N2 C16 1.363(8) ?
C1 C2 1.354(9) ?
C1 H1 0.9500 ?
C2 C3 1.378(9) ?
C2 H2 0.9500 ?
C3 C4 1.372(9) ?
C3 H3 0.9500 ?
C4 C5 1.384(8) ?
C4 H4 0.9500 ?
C5 C6 1.482(9) ?
C6 C11 1.397(9) ?
C6 C7 1.397(9) ?
C7 C8 1.384(9) ?
C7 H7 0.9500 ?
C8 C9 1.370(10) ?
C8 H8 0.9500 ?
C9 C10 1.380(10) ?
C9 H9 0.9500 ?
C10 C11 1.402(9) ?
C10 H10 0.9500 ?
C11 H11 0.9500 ?
C12 C13 1.369(9) ?
C12 H12 0.9500 ?
C13 C14 1.346(9) ?
C13 H13 0.9500 ?
C14 C15 1.378(10) ?
C14 H14 0.9500 ?
C15 C16 1.415(9) ?
C15 H15 0.9500 ?
C16 C17 1.481(10) ?
C17 C22 1.386(10) ?
C17 C18 1.390(10) ?
C18 C19 1.389(10) ?
C18 H18 0.9500 ?
C19 C20 1.389(10) ?
C19 H19 0.9500 ?
C20 C21 1.381(11) ?
C20 H20 0.9500 ?
C21 C22 1.385(10) ?
C21 H21 0.9500 ?
C22 H22 0.9500 ?

loop_
_geom_torsion_atom_site_label_1
_geom_torsion_atom_site_label_2
_geom_torsion_atom_site_label_3
_geom_torsion_atom_site_label_4
_geom_torsion
I1 Pd1 N1 C1 -100.1(5)
I2 Pd1 N1 C1 79.8(5)
I1 Pd1 N1 C5 72.3(5)
I2 Pd1 N1 C5 -107.7(5)
I1 Pd1 N2 C12 -78.3(5)
I2 Pd1 N2 C12 101.7(5)
I1 Pd1 N2 C16 105.8(6)
I2 Pd1 N2 C16 -74.2(6)
C5 N1 C1 C2 -0.7(10)
Pd1 N1 C1 C2 172.3(6)
N1 C1 C2 C3 0.1(11)
C1 C2 C3 C4 1.5(11)
C2 C3 C4 C5 -2.6(11)
C1 N1 C5 C4 -0.3(9)
Pd1 N1 C5 C4 -172.6(5)
C1 N1 C5 C6 178.5(6)
Pd1 N1 C5 C6 6.3(9)
C3 C4 C5 N1 2.0(11)
C3 C4 C5 C6 -176.9(7)
N1 C5 C6 C11 52.8(9)
C4 C5 C6 C11 -128.4(7)
N1 C5 C6 C7 -130.6(7)
C4 C5 C6 C7 48.2(9)
C11 C6 C7 C8 -3.0(10)
C5 C6 C7 C8 -179.7(6)
C6 C7 C8 C9 1.9(11)
C7 C8 C9 C10 -0.5(11)
C8 C9 C10 C11 0.1(11)
C7 C6 C11 C10 2.6(9)
C5 C6 C11 C10 179.2(6)
C9 C10 C11 C6 -1.2(10)
C16 N2 C12 C13 0.5(11)
Pd1 N2 C12 C13 -175.6(6)
N2 C12 C13 C14 -1.2(12)
C12 C13 C14 C15 0.9(12)
C13 C14 C15 C16 0.0(12)
C12 N2 C16 C15 0.5(10)
Pd1 N2 C16 C15 176.3(5)
C12 N2 C16 C17 -179.3(7)
Pd1 N2 C16 C17 -3.5(10)
C14 C15 C16 N2 -0.7(11)
C14 C15 C16 C17 179.1(7)
N2 C16 C17 C22 -47.9(10)
C15 C16 C17 C22 132.3(8)
N2 C16 C17 C18 136.7(7)
C15 C16 C17 C18 -43.1(10)
C22 C17 C18 C19 1.7(11)
C16 C17 C18 C19 177.3(7)
C17 C18 C19 C20 -2.0(12)
C18 C19 C20 C21 1.1(12)
C19 C20 C21 C22 0.1(12)
C20 C21 C22 C17 -0.5(12)
C18 C17 C22 C21 -0.5(11)
C16 C17 C22 C21 -175.9(7)
